data_6000620
loop_
_publ_author_name
'Launay, S.'
'Quarton, M.'

_publ_section_title
;
 Crystal data for Cu2Th4(MoO4)(9) and isostructural compounds
;
_journal_name_full 'Powder Diffraction'
_journal_page_first 107
_journal_page_last 112
_journal_paper_doi 10.1017/S0885715600009945
_journal_volume 13
_journal_year 1998
_chemical_formula_sum 'Cu2 Mo9 O36 Th4'
_space_group_name_H-M_alt 'I -4 3 d'
_cell_angle_alpha 90.000
_cell_angle_beta 90.000
_cell_angle_gamma 90.000
_cell_length_a 14.4856
_cell_length_b 14.4856
_cell_length_c 14.4856
_cell_volume 3039.55
_cod_database_code 6000620

loop_
_atom_site_label
_atom_site_fract_x
_atom_site_fract_y
_atom_site_fract_z
? ? ? ?
